data_7029127
loop_
_publ_author_name
'Chen, Ying'
'Cao, Fan'
'Wei, Rong-Min'
'Zhang, Yang'
'Zhang, Yi-Quan'
'Song, You'

_publ_section_title
;
 Spin-crossover phenomena of the mononuclear Mn(III) complex tuned by
 metal dithiolene counteranions.
;
_journal_issue 9
_journal_name_full 'Dalton transactions (Cambridge, England : 2003)'
_journal_page_first 3783
_journal_page_last 3791
_journal_paper_doi 10.1039/c3dt53173b
_journal_volume 43
_journal_year 2014
_chemical_formula_moiety '2(C22 H26 Br2 Mn N4 O2), C8 N4 Ni S4 '
_chemical_formula_sum 'C52 H52 Br4 Mn2 N12 Ni O4 S4'
_chemical_formula_weight 1525.53
_chemical_name_systematic
; 
 ? 
;
_space_group_IT_number 2
_symmetry_cell_setting triclinic
_symmetry_space_group_name_Hall '-P 1'
_symmetry_space_group_name_H-M 'P -1'
_atom_sites_solution_hydrogens geom
_atom_sites_solution_primary direct
_atom_sites_solution_secondary difmap
_audit_creation_method SHELXL-97
_cell_angle_alpha 78.0250(10)
_cell_angle_beta 79.554(2)
_cell_angle_gamma 83.196(2)
_cell_formula_units_Z 1
_cell_length_a 8.1908(9)
_cell_length_b 9.9971(11)
_cell_length_c 18.358(2)
_cell_measurement_reflns_used 4743
_cell_measurement_temperature 123(2)
_cell_measurement_theta_max 27.5185
_cell_measurement_theta_min 2.185
_cell_volume 1441.0(3)
_computing_cell_refinement 'Bruker SMART'
_computing_data_collection 'Bruker SMART'
_computing_data_reduction 'Bruker SMART'
_computing_molecular_graphics 'Bruker SHELXTL'
_computing_publication_material 'Bruker SHELXTL'
_computing_structure_refinement 'SHELXL-97 (Sheldrick, 1997)'
_computing_structure_solution 'SHELXS-97 (Sheldrick, 1990)'
_diffrn_ambient_temperature 123(2)
_diffrn_measured_fraction_theta_full 0.987
_diffrn_measured_fraction_theta_max 0.987
_diffrn_measurement_device_type 'CCD area detector'
_diffrn_measurement_method 'phi and omega scans'
_diffrn_radiation_monochromator graphite
_diffrn_radiation_source 'fine-focus sealed tube'
_diffrn_radiation_type MoK\a
_diffrn_radiation_wavelength 0.71073
_diffrn_reflns_av_R_equivalents 0.0384
_diffrn_reflns_av_unetI/netI 0.0545
_diffrn_reflns_limit_h_max 8
_diffrn_reflns_limit_h_min -10
_diffrn_reflns_limit_k_max 12
_diffrn_reflns_limit_k_min -12
_diffrn_reflns_limit_l_max 22
_diffrn_reflns_limit_l_min -22
_diffrn_reflns_number 11687
_diffrn_reflns_theta_full 26.00
_diffrn_reflns_theta_max 26.00
_diffrn_reflns_theta_min 1.15
_exptl_absorpt_coefficient_mu 3.729
_exptl_absorpt_correction_T_max 0.7068
_exptl_absorpt_correction_T_min 0.2572
_exptl_absorpt_correction_type multi-scan
_exptl_absorpt_process_details 'SADABS; Bruker, 2000'
_exptl_crystal_colour black
_exptl_crystal_density_diffrn 1.758
_exptl_crystal_density_method 'not measured'
_exptl_crystal_description plate-like
_exptl_crystal_F_000 762
_exptl_crystal_size_max 0.50
_exptl_crystal_size_mid 0.40
_exptl_crystal_size_min 0.10
_refine_diff_density_max 1.040
_refine_diff_density_min -0.887
_refine_diff_density_rms 0.267
_refine_ls_extinction_method none
_refine_ls_goodness_of_fit_ref 1.005
_refine_ls_hydrogen_treatment mixed
_refine_ls_matrix_type full
_refine_ls_number_parameters 358
_refine_ls_number_reflns 5592
_refine_ls_number_restraints 0
_refine_ls_restrained_S_all 1.005
_refine_ls_R_factor_all 0.0450
_refine_ls_R_factor_gt 0.0350
_refine_ls_shift/su_max 0.001
_refine_ls_shift/su_mean 0.000
_refine_ls_structure_factor_coef Fsqd
_refine_ls_weighting_details 'calc w=1/[\s^2^(Fo^2^)+(0.0960P)^2^+0.0000P] where P=(Fo^2^+2Fc^2^)/3'
_refine_ls_weighting_scheme calc
_refine_ls_wR_factor_gt 0.1081
_refine_ls_wR_factor_ref 0.1329
_reflns_number_gt 4774
_reflns_number_total 5592
_reflns_threshold_expression >2sigma(I)
_cod_data_source_file c3dt53173b.txt
_cod_data_source_block ni-123
_cod_depositor_comments
;
The following automatic conversions were performed:

'_symmetry_cell_setting' value 'Triclinic' changed to 'triclinic'
according to
/usr/data/users/saulius/automatic-downloads/current/RSC/lib/dictionaries/cif_core.dic
dictionary named 'cif_core.dic' version 2.4.2 from 2011-04-26.

Automatic conversion script
Id: cif_fix_values 2281 2013-09-26 08:29:07Z andrius 
;
_cod_original_sg_symbol_Hall -P1
_cod_original_sg_symbol_H-M 'P-1   '
_cod_database_code 7029127

loop_
_symmetry_equiv_pos_as_xyz
'x, y, z'
'-x, -y, -z'

loop_
_atom_site_label
_atom_site_type_symbol
_atom_site_fract_x
_atom_site_fract_y
_atom_site_fract_z
_atom_site_U_iso_or_equiv
_atom_site_adp_type
_atom_site_occupancy
_atom_site_symmetry_multiplicity
_atom_site_calc_flag
_atom_site_refinement_flags
Br1 Br 0.22755(5) 0.70843(4) 1.06611(2) 0.02407(14) Uani 1 1 d .
Br2 Br 1.28205(5) 1.26396(4) 0.93838(2) 0.02180(14) Uani 1 1 d .
C1 C 0.5807(4) 0.7587(4) 0.83188(19) 0.0136(7) Uani 1 1 d .
C2 C 0.5000(5) 0.6384(4) 0.8611(2) 0.0187(8) Uani 1 1 d .
H2 H 0.5158 0.5669 0.8329 0.022 Uiso 1 1 calc R
C3 C 0.3975(5) 0.6226(4) 0.9306(2) 0.0197(8) Uani 1 1 d .
H3 H 0.3466 0.5393 0.9506 0.024 Uiso 1 1 calc R
C4 C 0.3690(4) 0.7283(4) 0.9710(2) 0.0179(8) Uani 1 1 d .
C5 C 0.4393(4) 0.8509(4) 0.9417(2) 0.0160(7) Uani 1 1 d .
H5 H 0.4153 0.9241 0.9688 0.019 Uiso 1 1 calc R
C6 C 0.5464(4) 0.8674(4) 0.8720(2) 0.0153(7) Uani 1 1 d .
C7 C 0.6009(4) 1.0017(4) 0.83918(19) 0.0149(7) Uani 1 1 d .
H7 H 0.5443 1.0774 0.8598 0.018 Uiso 1 1 calc R
C8 C 0.7303(5) 1.1695(4) 0.7430(2) 0.0180(8) Uani 1 1 d .
H8A H 0.8449 1.1966 0.7375 0.022 Uiso 1 1 calc R
H8B H 0.6538 1.2312 0.7720 0.022 Uiso 1 1 calc R
C9 C 0.6818(5) 1.1826(4) 0.6657(2) 0.0219(8) Uani 1 1 d .
H9A H 0.6709 1.2811 0.6424 0.026 Uiso 1 1 calc R
H9B H 0.5711 1.1474 0.6723 0.026 Uiso 1 1 calc R
C10 C 0.8032(5) 1.1073(4) 0.6117(2) 0.0215(8) Uani 1 1 d .
H10A H 0.7680 1.1300 0.5614 0.026 Uiso 1 1 calc R
H10B H 0.9154 1.1393 0.6063 0.026 Uiso 1 1 calc R
C11 C 0.9338(5) 0.8850(4) 0.5849(2) 0.0227(8) Uani 1 1 d .
H11A H 1.0418 0.9259 0.5748 0.027 Uiso 1 1 calc R
H11B H 0.8921 0.8962 0.5364 0.027 Uiso 1 1 calc R
C12 C 0.9564(5) 0.7360(4) 0.6190(2) 0.0228(8) Uani 1 1 d .
H12A H 0.8510 0.6927 0.6247 0.027 Uiso 1 1 calc R
H12B H 1.0435 0.6886 0.5861 0.027 Uiso 1 1 calc R
C13 C 1.0061(5) 0.5814(4) 0.7363(2) 0.0226(8) Uani 1 1 d .
H13A H 1.0828 0.5215 0.7062 0.027 Uiso 1 1 calc R
H13B H 0.8927 0.5511 0.7430 0.027 Uiso 1 1 calc R
C14 C 1.0585(5) 0.5643(4) 0.8133(2) 0.0206(8) Uani 1 1 d .
H14A H 1.1707 0.5970 0.8065 0.025 Uiso 1 1 calc R
H14B H 1.0667 0.4654 0.8361 0.025 Uiso 1 1 calc R
C15 C 0.9401(5) 0.6408(4) 0.8678(2) 0.0182(8) Uani 1 1 d .
H15A H 0.8255 0.6142 0.8724 0.022 Uiso 1 1 calc R
H15B H 0.9737 0.6159 0.9184 0.022 Uiso 1 1 calc R
C16 C 1.0193(4) 0.8551(4) 0.8763(2) 0.0166(7) Uani 1 1 d .
H16 H 1.0401 0.8108 0.9252 0.020 Uiso 1 1 calc R
C17 C 1.0747(4) 0.9897(4) 0.8477(2) 0.0145(7) Uani 1 1 d .
C18 C 1.1303(4) 1.0579(4) 0.89701(19) 0.0148(7) Uani 1 1 d .
H18 H 1.1153 1.0212 0.9496 0.018 Uiso 1 1 calc R
C19 C 1.2058(4) 1.1766(4) 0.8696(2) 0.0149(7) Uani 1 1 d .
C20 C 1.2358(4) 1.2303(4) 0.7928(2) 0.0169(7) Uani 1 1 d .
H20 H 1.2918 1.3116 0.7745 0.020 Uiso 1 1 calc R
C21 C 1.1830(5) 1.1639(4) 0.7430(2) 0.0167(7) Uani 1 1 d .
H21 H 1.2036 1.2001 0.6904 0.020 Uiso 1 1 calc R
C22 C 1.0993(4) 1.0434(4) 0.76930(19) 0.0142(7) Uani 1 1 d .
C23 C 0.4849(5) 0.5908(4) 0.6534(2) 0.0230(8) Uani 1 1 d .
C24 C 0.5137(5) 0.7051(4) 0.5922(2) 0.0186(8) Uani 1 1 d .
C25 C 0.6121(5) 0.6911(4) 0.5255(2) 0.0197(8) Uani 1 1 d .
C26 C 0.6889(5) 0.5604(4) 0.5115(2) 0.0241(9) Uani 1 1 d .
Mn1 Mn 0.86746(6) 0.87631(5) 0.74331(3) 0.01265(15) Uani 1 1 d .
N1 N 0.7213(4) 1.0260(3) 0.78366(16) 0.0146(6) Uani 1 1 d .
N2 N 0.8123(4) 0.9556(3) 0.63815(16) 0.0166(6) Uani 1 1 d .
H28 H 0.7081 0.9283 0.6373 0.020 Uiso 1 1 calc R
N3 N 1.0068(4) 0.7250(3) 0.69410(16) 0.0174(6) Uani 1 1 d .
H27 H 1.1168 0.7470 0.6850 0.021 Uiso 1 1 calc R
N4 N 0.9432(4) 0.7899(3) 0.84051(16) 0.0144(6) Uani 1 1 d .
N5 N 0.4605(5) 0.5017(4) 0.7025(2) 0.0325(9) Uani 1 1 d .
N6 N 0.7490(5) 0.4568(4) 0.4992(2) 0.0380(10) Uani 1 1 d .
Ni1 Ni 0.5000 1.0000 0.5000 0.01619(17) Uani 1 2 d S
O1 O 0.6848(3) 0.7680(3) 0.76659(13) 0.0159(5) Uani 1 1 d .
O2 O 1.0495(3) 0.9847(3) 0.72000(13) 0.0151(5) Uani 1 1 d .
S1 S 0.64854(13) 0.83270(10) 0.45417(5) 0.0218(2) Uani 1 1 d .
S2 S 0.42075(12) 0.86490(10) 0.60725(5) 0.0196(2) Uani 1 1 d .

loop_
_atom_site_aniso_label
_atom_site_aniso_U_11
_atom_site_aniso_U_22
_atom_site_aniso_U_33
_atom_site_aniso_U_23
_atom_site_aniso_U_13
_atom_site_aniso_U_12
Br1 0.0204(2) 0.0273(2) 0.0208(2) 0.00016(16) 0.00259(15) -0.00478(17)
Br2 0.0240(2) 0.0222(2) 0.0232(2) -0.00684(16) -0.01035(16) -0.00339(16)
C1 0.0088(16) 0.0158(18) 0.0160(16) 0.0001(13) -0.0066(13) 0.0014(14)
C2 0.0160(19) 0.0154(19) 0.0254(19) -0.0037(15) -0.0050(15) -0.0024(15)
C3 0.0154(18) 0.020(2) 0.0233(19) -0.0003(15) -0.0039(14) -0.0067(15)
C4 0.0108(17) 0.023(2) 0.0188(18) -0.0009(14) -0.0031(13) 0.0004(15)
C5 0.0116(17) 0.0155(18) 0.0201(17) -0.0008(14) -0.0064(13) 0.0029(14)
C6 0.0126(17) 0.0166(19) 0.0173(17) -0.0009(14) -0.0075(13) -0.0006(14)
C7 0.0157(18) 0.0161(18) 0.0144(17) -0.0043(13) -0.0068(13) 0.0014(14)
C8 0.0185(19) 0.0131(18) 0.0210(18) 0.0017(14) -0.0055(14) -0.0010(15)
C9 0.021(2) 0.021(2) 0.0215(19) 0.0025(15) -0.0071(15) 0.0031(16)
C10 0.022(2) 0.025(2) 0.0164(18) 0.0017(15) -0.0059(14) -0.0042(17)
C11 0.021(2) 0.033(2) 0.0146(18) -0.0046(15) -0.0049(14) 0.0005(17)
C12 0.024(2) 0.030(2) 0.0168(18) -0.0095(16) -0.0037(15) -0.0034(17)
C13 0.026(2) 0.018(2) 0.0242(19) -0.0058(15) -0.0055(16) 0.0016(16)
C14 0.0187(19) 0.0169(19) 0.026(2) -0.0027(15) -0.0058(15) 0.0018(15)
C15 0.0188(19) 0.0166(19) 0.0173(17) 0.0024(14) -0.0049(14) -0.0001(15)
C16 0.0129(17) 0.022(2) 0.0131(17) 0.0014(14) -0.0024(13) -0.0002(15)
C17 0.0094(17) 0.0140(18) 0.0199(18) -0.0011(14) -0.0048(13) -0.0006(14)
C18 0.0111(17) 0.0198(19) 0.0138(16) -0.0010(13) -0.0058(13) -0.0003(14)
C19 0.0096(16) 0.0173(18) 0.0207(17) -0.0082(14) -0.0060(13) 0.0014(14)
C20 0.0128(17) 0.0139(18) 0.0229(18) -0.0013(14) -0.0045(14) 0.0020(14)
C21 0.0144(18) 0.0207(19) 0.0132(16) 0.0005(14) -0.0024(13) -0.0009(15)
C22 0.0086(16) 0.0160(18) 0.0178(17) -0.0021(13) -0.0051(13) 0.0027(14)
C23 0.024(2) 0.024(2) 0.0219(19) -0.0060(17) -0.0022(15) -0.0029(17)
C24 0.0170(19) 0.018(2) 0.0201(18) -0.0010(15) -0.0037(14) -0.0031(15)
C25 0.0172(19) 0.025(2) 0.0183(18) -0.0055(15) -0.0051(14) -0.0003(16)
C26 0.024(2) 0.027(2) 0.0205(19) -0.0038(16) -0.0002(15) -0.0043(18)
Mn1 0.0107(3) 0.0147(3) 0.0127(3) -0.0011(2) -0.0040(2) -0.0009(2)
N1 0.0161(15) 0.0134(15) 0.0153(14) -0.0011(11) -0.0066(12) -0.0018(12)
N2 0.0158(15) 0.0219(17) 0.0127(14) -0.0018(12) -0.0053(11) -0.0022(13)
N3 0.0141(15) 0.0216(17) 0.0180(15) -0.0044(12) -0.0040(12) -0.0047(13)
N4 0.0117(15) 0.0141(15) 0.0168(14) -0.0015(11) -0.0031(11) 0.0000(12)
N5 0.039(2) 0.0228(19) 0.032(2) -0.0038(16) 0.0056(16) -0.0074(16)
N6 0.043(2) 0.026(2) 0.043(2) -0.0109(17) 0.0025(19) 0.0003(18)
Ni1 0.0160(3) 0.0193(4) 0.0134(3) -0.0017(3) -0.0054(2) -0.0002(3)
O1 0.0136(13) 0.0174(13) 0.0177(12) -0.0045(10) -0.0028(10) -0.0022(10)
O2 0.0155(13) 0.0184(13) 0.0125(12) -0.0037(9) -0.0037(9) -0.0016(10)
S1 0.0257(5) 0.0230(5) 0.0149(4) -0.0023(4) -0.0026(4) 0.0016(4)
S2 0.0183(5) 0.0208(5) 0.0183(4) -0.0019(4) -0.0017(3) -0.0006(4)

loop_
_atom_type_symbol
_atom_type_description
_atom_type_scat_dispersion_real
_atom_type_scat_dispersion_imag
_atom_type_scat_source
C C 0.0033 0.0016 'International Tables Vol C Tables 4.2.6.8 and 6.1.1.4'
H H 0.0000 0.0000 'International Tables Vol C Tables 4.2.6.8 and 6.1.1.4'
N N 0.0061 0.0033 'International Tables Vol C Tables 4.2.6.8 and 6.1.1.4'
O O 0.0106 0.0060 'International Tables Vol C Tables 4.2.6.8 and 6.1.1.4'
S S 0.1246 0.1234 'International Tables Vol C Tables 4.2.6.8 and 6.1.1.4'
Mn Mn 0.3368 0.7283 'International Tables Vol C Tables 4.2.6.8 and 6.1.1.4'
Br Br -0.2901 2.4595 'International Tables Vol C Tables 4.2.6.8 and 6.1.1.4'
Ni Ni 0.3393 1.1124 'International Tables Vol C Tables 4.2.6.8 and 6.1.1.4'

loop_
_geom_angle_atom_site_label_1
_geom_angle_atom_site_label_2
_geom_angle_atom_site_label_3
_geom_angle
_geom_angle_site_symmetry_1
_geom_angle_site_symmetry_3
O1 C1 C2 119.2(3) . .
O1 C1 C6 122.0(3) . .
C2 C1 C6 118.8(3) . .
C3 C2 C1 120.7(3) . .
C3 C2 H2 119.7 . .
C1 C2 H2 119.7 . .
C2 C3 C4 120.1(3) . .
C2 C3 H3 119.9 . .
C4 C3 H3 119.9 . .
C5 C4 C3 120.5(3) . .
C5 C4 Br1 118.9(3) . .
C3 C4 Br1 120.6(3) . .
C4 C5 C6 120.1(3) . .
C4 C5 H5 120.0 . .
C6 C5 H5 120.0 . .
C5 C6 C1 119.7(3) . .
C5 C6 C7 118.2(3) . .
C1 C6 C7 121.6(3) . .
N1 C7 C6 124.3(3) . .
N1 C7 H7 117.9 . .
C6 C7 H7 117.9 . .
N1 C8 C9 109.4(3) . .
N1 C8 H8A 109.8 . .
C9 C8 H8A 109.8 . .
N1 C8 H8B 109.8 . .
C9 C8 H8B 109.8 . .
H8A C8 H8B 108.2 . .
C8 C9 C10 115.0(3) . .
C8 C9 H9A 108.5 . .
C10 C9 H9A 108.5 . .
C8 C9 H9B 108.5 . .
C10 C9 H9B 108.5 . .
H9A C9 H9B 107.5 . .
N2 C10 C9 112.3(3) . .
N2 C10 H10A 109.2 . .
C9 C10 H10A 109.2 . .
N2 C10 H10B 109.2 . .
C9 C10 H10B 109.2 . .
H10A C10 H10B 107.9 . .
N2 C11 C12 109.0(3) . .
N2 C11 H11A 109.9 . .
C12 C11 H11A 109.9 . .
N2 C11 H11B 109.9 . .
C12 C11 H11B 109.9 . .
H11A C11 H11B 108.3 . .
N3 C12 C11 107.8(3) . .
N3 C12 H12A 110.1 . .
C11 C12 H12A 110.1 . .
N3 C12 H12B 110.1 . .
C11 C12 H12B 110.1 . .
H12A C12 H12B 108.5 . .
N3 C13 C14 112.8(3) . .
N3 C13 H13A 109.0 . .
C14 C13 H13A 109.0 . .
N3 C13 H13B 109.0 . .
C14 C13 H13B 109.0 . .
H13A C13 H13B 107.8 . .
C13 C14 C15 114.1(3) . .
C13 C14 H14A 108.7 . .
C15 C14 H14A 108.7 . .
C13 C14 H14B 108.7 . .
C15 C14 H14B 108.7 . .
H14A C14 H14B 107.6 . .
N4 C15 C14 110.0(3) . .
N4 C15 H15A 109.7 . .
C14 C15 H15A 109.7 . .
N4 C15 H15B 109.7 . .
C14 C15 H15B 109.7 . .
H15A C15 H15B 108.2 . .
N4 C16 C17 124.7(3) . .
N4 C16 H16 117.6 . .
C17 C16 H16 117.6 . .
C18 C17 C22 119.8(3) . .
C18 C17 C16 118.7(3) . .
C22 C17 C16 120.7(3) . .
C19 C18 C17 120.2(3) . .
C19 C18 H18 119.9 . .
C17 C18 H18 119.9 . .
C18 C19 C20 121.5(3) . .
C18 C19 Br2 118.7(3) . .
C20 C19 Br2 119.8(3) . .
C21 C20 C19 119.2(3) . .
C21 C20 H20 120.4 . .
C19 C20 H20 120.4 . .
C20 C21 C22 121.1(3) . .
C20 C21 H21 119.5 . .
C22 C21 H21 119.5 . .
O2 C22 C21 119.0(3) . .
O2 C22 C17 122.8(3) . .
C21 C22 C17 118.2(3) . .
N5 C23 C24 178.9(5) . .
C25 C24 C23 122.0(4) . .
C25 C24 S2 120.8(3) . .
C23 C24 S2 117.1(3) . .
C24 C25 C26 121.9(4) . .
C24 C25 S1 120.5(3) . .
C26 C25 S1 117.6(3) . .
N6 C26 C25 178.8(5) . .
O2 Mn1 O1 179.87(13) . .
O2 Mn1 N1 90.67(12) . .
O1 Mn1 N1 89.23(11) . .
O2 Mn1 N4 89.02(11) . .
O1 Mn1 N4 91.07(12) . .
N1 Mn1 N4 95.30(12) . .
O2 Mn1 N2 88.47(11) . .
O1 Mn1 N2 91.45(12) . .
N1 Mn1 N2 90.21(12) . .
N4 Mn1 N2 173.98(12) . .
O2 Mn1 N3 91.09(12) . .
O1 Mn1 N3 89.00(11) . .
N1 Mn1 N3 175.04(12) . .
N4 Mn1 N3 89.37(12) . .
N2 Mn1 N3 85.20(12) . .
C7 N1 C8 117.0(3) . .
C7 N1 Mn1 122.1(3) . .
C8 N1 Mn1 120.2(2) . .
C11 N2 C10 111.0(3) . .
C11 N2 Mn1 106.6(2) . .
C10 N2 Mn1 118.8(2) . .
C11 N2 H28 106.6 . .
C10 N2 H28 106.6 . .
Mn1 N2 H28 106.6 . .
C13 N3 C12 110.7(3) . .
C13 N3 Mn1 118.7(2) . .
C12 N3 Mn1 107.0(2) . .
C13 N3 H27 106.6 . .
C12 N3 H27 106.6 . .
Mn1 N3 H27 106.6 . .
C16 N4 C15 116.6(3) . .
C16 N4 Mn1 122.5(3) . .
C15 N4 Mn1 120.1(2) . .
S1 Ni1 S1 180.0 . 2_676
S1 Ni1 S2 87.98(4) . 2_676
S1 Ni1 S2 92.02(4) 2_676 2_676
S1 Ni1 S2 92.02(4) . .
S1 Ni1 S2 87.98(4) 2_676 .
S2 Ni1 S2 180.000(1) 2_676 .
C1 O1 Mn1 122.4(2) . .
C22 O2 Mn1 123.7(2) . .
C25 S1 Ni1 103.61(13) . .
C24 S2 Ni1 102.94(13) . .

loop_
_geom_bond_atom_site_label_1
_geom_bond_atom_site_label_2
_geom_bond_distance
_geom_bond_site_symmetry_2
Br1 C4 1.899(4) .
Br2 C19 1.902(3) .
C1 O1 1.332(4) .
C1 C2 1.401(5) .
C1 C6 1.410(5) .
C2 C3 1.385(5) .
C2 H2 0.9500 .
C3 C4 1.387(5) .
C3 H3 0.9500 .
C4 C5 1.380(5) .
C5 C6 1.406(5) .
C5 H5 0.9500 .
C6 C7 1.439(5) .
C7 N1 1.288(5) .
C7 H7 0.9500 .
C8 N1 1.477(4) .
C8 C9 1.517(5) .
C8 H8A 0.9900 .
C8 H8B 0.9900 .
C9 C10 1.521(5) .
C9 H9A 0.9900 .
C9 H9B 0.9900 .
C10 N2 1.491(5) .
C10 H10A 0.9900 .
C10 H10B 0.9900 .
C11 N2 1.487(5) .
C11 C12 1.495(6) .
C11 H11A 0.9900 .
C11 H11B 0.9900 .
C12 N3 1.489(5) .
C12 H12A 0.9900 .
C12 H12B 0.9900 .
C13 N3 1.483(5) .
C13 C14 1.522(5) .
C13 H13A 0.9900 .
C13 H13B 0.9900 .
C14 C15 1.522(5) .
C14 H14A 0.9900 .
C14 H14B 0.9900 .
C15 N4 1.472(4) .
C15 H15A 0.9900 .
C15 H15B 0.9900 .
C16 N4 1.292(5) .
C16 C17 1.434(5) .
C16 H16 0.9500 .
C17 C18 1.405(5) .
C17 C22 1.414(5) .
C18 C19 1.362(5) .
C18 H18 0.9500 .
C19 C20 1.389(5) .
C20 C21 1.387(5) .
C20 H20 0.9500 .
C21 C22 1.410(5) .
C21 H21 0.9500 .
C22 O2 1.320(4) .
C23 N5 1.135(5) .
C23 C24 1.435(5) .
C24 C25 1.362(5) .
C24 S2 1.739(4) .
C25 C26 1.434(6) .
C25 S1 1.731(4) .
C26 N6 1.141(6) .
Mn1 O2 1.881(3) .
Mn1 O1 1.885(2) .
Mn1 N1 1.984(3) .
Mn1 N4 1.987(3) .
Mn1 N2 2.038(3) .
Mn1 N3 2.048(3) .
N2 H28 0.9300 .
N3 H27 0.9300 .
Ni1 S1 2.1716(10) .
Ni1 S1 2.1716(10) 2_676
Ni1 S2 2.1824(9) 2_676
Ni1 S2 2.1824(9) .
